data_7116320
loop_
_publ_author_name
'Xiao-Meng Zhang'
'Chao-Wei Zhao'
'Jian-Ping Ma'
'Yang Yu'
'Qi-Kui Liu'
'Yu-Bin Dong'

_publ_section_title
;
 A Ni(II)-MOF: reversible guest adsorption and heterogeneous catalytic
 properties for silylcyanation of aromatic aldehydes
;
_journal_name_full Chem.Commun.
_journal_page_first 839
_journal_paper_doi 10.1039/C4cc08003C
_journal_volume 51
_journal_year 2015
_chemical_formula_sum 'C38 H32 Cl2 N12 Ni'
_chemical_formula_weight 786.37
_chemical_name_systematic
; 
 ? 
;
_space_group_IT_number 15
_symmetry_cell_setting monoclinic
_symmetry_space_group_name_Hall '-C 2yc'
_symmetry_space_group_name_H-M 'C 1 2/c 1'
_atom_sites_solution_hydrogens geom
_atom_sites_solution_primary direct
_atom_sites_solution_secondary difmap
_audit_creation_method SHELXL-97
_cell_angle_alpha 90.00
_cell_angle_beta 130.367(8)
_cell_angle_gamma 90.00
_cell_formula_units_Z 4
_cell_length_a 18.101(14)
_cell_length_b 20.893(16)
_cell_length_c 13.626(11)
_cell_measurement_reflns_used 3345
_cell_measurement_temperature 298(2)
_cell_measurement_theta_max 26.096
_cell_measurement_theta_min 2.949
_cell_volume 3926(5)
_computing_cell_refinement 'Bruker SMART'
_computing_data_collection 'Bruker SMART'
_computing_data_reduction 'Bruker SAINT'
_computing_molecular_graphics 'Bruker SHELXTL'
_computing_publication_material 'Bruker SHELXTL'
_computing_structure_refinement 'SHELXL-97 (Sheldrick, 1997)'
_computing_structure_solution 'SHELXS-97 (Sheldrick, 1990)'
_diffrn_ambient_temperature 298(2)
_diffrn_measured_fraction_theta_full 0.996
_diffrn_measured_fraction_theta_max 0.996
_diffrn_measurement_device_type 'CCD area detector'
_diffrn_measurement_method 'phi and omega scans'
_diffrn_radiation_monochromator graphite
_diffrn_radiation_source 'fine-focus sealed tube'
_diffrn_radiation_type MoK\a
_diffrn_radiation_wavelength 0.71073
_diffrn_reflns_av_R_equivalents 0.0429
_diffrn_reflns_av_sigmaI/netI 0.0495
_diffrn_reflns_limit_h_max 16
_diffrn_reflns_limit_h_min -21
_diffrn_reflns_limit_k_max 25
_diffrn_reflns_limit_k_min -23
_diffrn_reflns_limit_l_max 16
_diffrn_reflns_limit_l_min -16
_diffrn_reflns_number 10339
_diffrn_reflns_theta_full 25.60
_diffrn_reflns_theta_max 25.60
_diffrn_reflns_theta_min 1.77
_exptl_absorpt_coefficient_mu 0.674
_exptl_absorpt_correction_T_max 0.9543
_exptl_absorpt_correction_T_min 0.8604
_exptl_absorpt_correction_type multi-scan
_exptl_absorpt_process_details sadabs
_exptl_crystal_colour green
_exptl_crystal_density_diffrn 1.330
_exptl_crystal_density_method 'not measured'
_exptl_crystal_description bar
_exptl_crystal_F_000 1624
_exptl_crystal_size_max 0.23
_exptl_crystal_size_mid 0.08
_exptl_crystal_size_min 0.07
_refine_diff_density_max 0.564
_refine_diff_density_min -0.268
_refine_diff_density_rms 0.074
_refine_ls_extinction_method none
_refine_ls_goodness_of_fit_ref 1.066
_refine_ls_hydrogen_treatment constr
_refine_ls_matrix_type full
_refine_ls_number_parameters 243
_refine_ls_number_reflns 3686
_refine_ls_number_restraints 0
_refine_ls_restrained_S_all 1.066
_refine_ls_R_factor_all 0.0573
_refine_ls_R_factor_gt 0.0432
_refine_ls_shift/su_max 0.000
_refine_ls_shift/su_mean 0.000
_refine_ls_structure_factor_coef Fsqd
_refine_ls_weighting_details 'calc w=1/[\s^2^(Fo^2^)+(0.0705P)^2^+0.5911P] where P=(Fo^2^+2Fc^2^)/3'
_refine_ls_weighting_scheme calc
_refine_ls_wR_factor_gt 0.1211
_refine_ls_wR_factor_ref 0.1287
_reflns_number_gt 2868
_reflns_number_total 3686
_reflns_threshold_expression >2sigma(I)
_cod_data_source_file c4cc08003c2.cif
_cod_data_source_block 130507bm
_cod_original_sg_symbol_H-M C2/c
_cod_database_code 7116320

loop_
_symmetry_equiv_pos_as_xyz
'x, y, z'
'-x, y, -z+1/2'
'x+1/2, y+1/2, z'
'-x+1/2, y+1/2, -z+1/2'
'-x, -y, -z'
'x, -y, z-1/2'
'-x+1/2, -y+1/2, -z'
'x+1/2, -y+1/2, z-1/2'

loop_
_atom_site_label
_atom_site_type_symbol
_atom_site_fract_x
_atom_site_fract_y
_atom_site_fract_z
_atom_site_U_iso_or_equiv
_atom_site_adp_type
_atom_site_occupancy
_atom_site_symmetry_multiplicity
_atom_site_calc_flag
_atom_site_refinement_flags
C1 C 0.0598(3) 0.14301(14) 1.0078(3) 0.0415(8) Uani 1 1 d .
H1 H 0.0406 0.1554 1.0539 0.050 Uiso 1 1 calc R
C2 C 0.0871(2) 0.08517(13) 0.9100(3) 0.0320(7) Uani 1 1 d .
H2 H 0.0926 0.0506 0.8721 0.038 Uiso 1 1 calc R
C3 C 0.1573(2) 0.17023(14) 0.8625(3) 0.0326(7) Uani 1 1 d .
C4 C 0.1283(2) 0.22977(14) 0.8036(3) 0.0350(7) Uani 1 1 d .
H4 H 0.0824 0.2538 0.7981 0.042 Uiso 1 1 calc R
C5 C 0.1695(2) 0.25229(14) 0.7535(3) 0.0337(7) Uani 1 1 d .
C6 C 0.2407(2) 0.21665(14) 0.7660(3) 0.0320(7) Uani 1 1 d .
C7 C 0.2699(2) 0.15789(15) 0.8273(3) 0.0381(7) Uani 1 1 d .
H7 H 0.3178 0.1345 0.8364 0.046 Uiso 1 1 calc R
C8 C 0.2271(2) 0.13428(15) 0.8749(3) 0.0379(7) Uani 1 1 d .
H8 H 0.2451 0.0945 0.9149 0.045 Uiso 1 1 calc R
C9 C 0.1459(2) 0.31363(14) 0.6779(3) 0.0351(7) Uani 1 1 d .
C10 C 0.0421(3) 0.31220(19) 0.5495(4) 0.0569(10) Uani 1 1 d .
H10A H 0.0301 0.3502 0.5014 0.085 Uiso 1 1 calc R
H10B H -0.0024 0.3103 0.5652 0.085 Uiso 1 1 calc R
H10C H 0.0336 0.2752 0.5013 0.085 Uiso 1 1 calc R
C11 C 0.1622(3) 0.37386(17) 0.7537(4) 0.0507(9) Uani 1 1 d .
H11A H 0.2288 0.3758 0.8313 0.076 Uiso 1 1 calc R
H11B H 0.1211 0.3725 0.7752 0.076 Uiso 1 1 calc R
H11C H 0.1469 0.4110 0.7022 0.076 Uiso 1 1 calc R
C12 C 0.2179(2) 0.30940(14) 0.6552(3) 0.0321(7) Uani 1 1 d .
C13 C 0.2330(2) 0.35272(14) 0.5936(3) 0.0345(7) Uani 1 1 d .
H13 H 0.1969 0.3902 0.5586 0.041 Uiso 1 1 calc R
C14 C 0.3034(2) 0.33901(14) 0.5853(3) 0.0319(7) Uani 1 1 d .
C15 C 0.3585(2) 0.28385(15) 0.6371(3) 0.0364(7) Uani 1 1 d .
H15 H 0.4056 0.2761 0.6302 0.044 Uiso 1 1 calc R
C16 C 0.3437(2) 0.24009(14) 0.6992(3) 0.0349(7) Uani 1 1 d .
H16 H 0.3803 0.2028 0.7342 0.042 Uiso 1 1 calc R
C17 C 0.2729(2) 0.25324(14) 0.7079(3) 0.0310(7) Uani 1 1 d .
C18 C 0.2969(2) 0.45343(15) 0.3967(3) 0.0407(8) Uani 1 1 d .
H18 H 0.2662 0.4818 0.3279 0.049 Uiso 1 1 calc R
C19 C 0.4069(2) 0.40289(14) 0.5627(3) 0.0323(7) Uani 1 1 d .
H19 H 0.4669 0.3878 0.6352 0.039 Uiso 1 1 calc R
Cl1 Cl 0.11349(6) 0.02162(4) 1.22923(7) 0.0375(2) Uani 1 1 d .
N1 N 0.05222(18) 0.08209(11) 0.9699(2) 0.0305(6) Uani 1 1 d .
N2 N 0.0959(2) 0.18377(11) 0.9755(3) 0.0422(7) Uani 1 1 d .
N3 N 0.11334(18) 0.14514(11) 0.9119(2) 0.0311(6) Uani 1 1 d .
N4 N 0.32146(18) 0.38351(11) 0.5238(2) 0.0329(6) Uani 1 1 d .
N5 N 0.2487(2) 0.41694(13) 0.4171(3) 0.0436(7) Uani 1 1 d .
N6 N 0.39389(18) 0.44655(11) 0.4830(2) 0.0306(6) Uani 1 1 d .
Ni1 Ni 0.0000 0.0000 1.0000 0.02544(17) Uani 1 2 d S

loop_
_atom_site_aniso_label
_atom_site_aniso_U_11
_atom_site_aniso_U_22
_atom_site_aniso_U_33
_atom_site_aniso_U_23
_atom_site_aniso_U_13
_atom_site_aniso_U_12
C1 0.066(2) 0.0318(17) 0.059(2) -0.0034(15) 0.055(2) -0.0048(15)
C2 0.0433(18) 0.0279(16) 0.0369(16) -0.0026(12) 0.0314(16) -0.0049(13)
C3 0.0401(18) 0.0338(16) 0.0339(16) 0.0014(13) 0.0285(15) -0.0058(14)
C4 0.0368(17) 0.0374(17) 0.0418(17) 0.0060(14) 0.0304(16) -0.0003(14)
C5 0.0350(17) 0.0373(17) 0.0358(16) 0.0048(13) 0.0260(15) -0.0039(13)
C6 0.0360(17) 0.0344(17) 0.0327(16) -0.0014(13) 0.0254(15) -0.0065(13)
C7 0.0437(19) 0.0361(18) 0.0472(19) 0.0010(14) 0.0351(17) 0.0003(14)
C8 0.048(2) 0.0331(17) 0.0467(19) 0.0061(14) 0.0366(17) -0.0003(14)
C9 0.0390(18) 0.0360(17) 0.0424(17) 0.0080(14) 0.0318(16) -0.0008(13)
C10 0.041(2) 0.070(3) 0.057(2) 0.0223(19) 0.0301(19) -0.0012(18)
C11 0.069(3) 0.045(2) 0.066(2) 0.0094(17) 0.056(2) 0.0056(18)
C12 0.0364(17) 0.0342(17) 0.0333(16) -0.0027(13) 0.0260(15) -0.0093(13)
C13 0.0406(18) 0.0311(16) 0.0393(17) 0.0014(13) 0.0292(16) -0.0048(13)
C14 0.0421(18) 0.0307(16) 0.0348(16) -0.0036(13) 0.0302(15) -0.0119(13)
C15 0.0404(18) 0.0418(18) 0.0423(18) -0.0059(14) 0.0336(16) -0.0091(14)
C16 0.0412(18) 0.0330(16) 0.0406(17) 0.0016(13) 0.0310(16) -0.0025(13)
C17 0.0362(17) 0.0335(16) 0.0311(15) -0.0018(12) 0.0253(15) -0.0085(13)
C18 0.048(2) 0.0399(18) 0.0447(19) 0.0108(15) 0.0348(18) 0.0020(15)
C19 0.0415(18) 0.0308(16) 0.0386(17) -0.0026(13) 0.0322(16) -0.0054(13)
Cl1 0.0504(5) 0.0360(4) 0.0383(4) -0.0029(3) 0.0343(4) -0.0010(3)
N1 0.0443(15) 0.0245(13) 0.0394(14) -0.0007(10) 0.0346(14) -0.0032(11)
N2 0.0656(19) 0.0275(14) 0.0627(18) -0.0032(12) 0.0546(17) -0.0051(13)
N3 0.0404(15) 0.0302(13) 0.0354(13) -0.0002(10) 0.0301(13) -0.0049(11)
N4 0.0427(15) 0.0332(14) 0.0362(14) -0.0016(11) 0.0315(13) -0.0073(11)
N5 0.0430(16) 0.0484(17) 0.0455(16) 0.0079(13) 0.0314(15) -0.0050(13)
N6 0.0449(16) 0.0256(13) 0.0402(15) -0.0004(10) 0.0361(14) -0.0027(11)
Ni1 0.0390(3) 0.0202(3) 0.0354(3) -0.0001(2) 0.0323(3) 0.0008(2)

loop_
_atom_type_symbol
_atom_type_description
_atom_type_scat_dispersion_real
_atom_type_scat_dispersion_imag
_atom_type_scat_source
C C 0.0033 0.0016 'International Tables Vol C Tables 4.2.6.8 and 6.1.1.4'
H H 0.0000 0.0000 'International Tables Vol C Tables 4.2.6.8 and 6.1.1.4'
N N 0.0061 0.0033 'International Tables Vol C Tables 4.2.6.8 and 6.1.1.4'
Cl Cl 0.1484 0.1585 'International Tables Vol C Tables 4.2.6.8 and 6.1.1.4'
Ni Ni 0.3393 1.1124 'International Tables Vol C Tables 4.2.6.8 and 6.1.1.4'

loop_
_geom_angle_atom_site_label_1
_geom_angle_atom_site_label_2
_geom_angle_atom_site_label_3
_geom_angle
_geom_angle_site_symmetry_1
_geom_angle_site_symmetry_3
N2 C1 N1 115.7(3) . .
N2 C1 H1 122.1 . .
N1 C1 H1 122.1 . .
N1 C2 N3 110.0(3) . .
N1 C2 H2 125.0 . .
N3 C2 H2 125.0 . .
C8 C3 C4 122.1(3) . .
C8 C3 N3 119.0(3) . .
C4 C3 N3 118.9(3) . .
C5 C4 C3 117.9(3) . .
C5 C4 H4 121.0 . .
C3 C4 H4 121.0 . .
C4 C5 C6 120.6(3) . .
C4 C5 C9 128.1(3) . .
C6 C5 C9 111.3(2) . .
C7 C6 C5 120.5(3) . .
C7 C6 C17 131.2(3) . .
C5 C6 C17 108.3(3) . .
C6 C7 C8 119.2(3) . .
C6 C7 H7 120.4 . .
C8 C7 H7 120.4 . .
C3 C8 C7 119.6(3) . .
C3 C8 H8 120.2 . .
C7 C8 H8 120.2 . .
C5 C9 C12 100.8(2) . .
C5 C9 C10 110.9(3) . .
C12 C9 C10 110.2(3) . .
C5 C9 C11 112.9(3) . .
C12 C9 C11 111.6(3) . .
C10 C9 C11 110.2(3) . .
C9 C10 H10A 109.5 . .
C9 C10 H10B 109.5 . .
H10A C10 H10B 109.5 . .
C9 C10 H10C 109.5 . .
H10A C10 H10C 109.5 . .
H10B C10 H10C 109.5 . .
C9 C11 H11A 109.5 . .
C9 C11 H11B 109.5 . .
H11A C11 H11B 109.5 . .
C9 C11 H11C 109.5 . .
H11A C11 H11C 109.5 . .
H11B C11 H11C 109.5 . .
C13 C12 C17 120.5(3) . .
C13 C12 C9 128.3(3) . .
C17 C12 C9 111.2(3) . .
C12 C13 C14 118.2(3) . .
C12 C13 H13 120.9 . .
C14 C13 H13 120.9 . .
C13 C14 C15 122.0(3) . .
C13 C14 N4 119.2(3) . .
C15 C14 N4 118.7(3) . .
C14 C15 C16 120.2(3) . .
C14 C15 H15 119.9 . .
C16 C15 H15 119.9 . .
C15 C16 C17 118.4(3) . .
C15 C16 H16 120.8 . .
C17 C16 H16 120.8 . .
C16 C17 C12 120.8(3) . .
C16 C17 C6 130.9(3) . .
C12 C17 C6 108.3(3) . .
N5 C18 N6 114.9(3) . .
N5 C18 H18 122.5 . .
N6 C18 H18 122.5 . .
N6 C19 N4 109.9(3) . .
N6 C19 H19 125.0 . .
N4 C19 H19 125.0 . .
C2 N1 C1 102.7(2) . .
C2 N1 Ni1 127.68(19) . .
C1 N1 Ni1 129.6(2) . .
C1 N2 N3 101.5(2) . .
C2 N3 N2 110.0(2) . .
C2 N3 C3 129.3(3) . .
N2 N3 C3 120.6(2) . .
C19 N4 N5 109.8(2) . .
C19 N4 C14 127.9(3) . .
N5 N4 C14 122.1(3) . .
C18 N5 N4 102.0(3) . .
C19 N6 C18 103.3(2) . .
C19 N6 Ni1 127.9(2) . 4_556
C18 N6 Ni1 128.5(2) . 4_556
N6 Ni1 N6 180.00(15) 4_546 8_456
N6 Ni1 N1 87.78(10) 4_546 .
N6 Ni1 N1 92.22(10) 8_456 .
N6 Ni1 N1 92.22(10) 4_546 5_557
N6 Ni1 N1 87.78(10) 8_456 5_557
N1 Ni1 N1 180.00(16) . 5_557
N6 Ni1 Cl1 89.68(8) 4_546 5_557
N6 Ni1 Cl1 90.32(8) 8_456 5_557
N1 Ni1 Cl1 90.76(8) . 5_557
N1 Ni1 Cl1 89.24(8) 5_557 5_557
N6 Ni1 Cl1 90.32(8) 4_546 .
N6 Ni1 Cl1 89.68(8) 8_456 .
N1 Ni1 Cl1 89.24(8) . .
N1 Ni1 Cl1 90.76(8) 5_557 .
Cl1 Ni1 Cl1 180.0 5_557 .

loop_
_geom_bond_atom_site_label_1
_geom_bond_atom_site_label_2
_geom_bond_distance
_geom_bond_site_symmetry_2
C1 N2 1.312(4) .
C1 N1 1.347(4) .
C1 H1 0.9300 .
C2 N1 1.317(4) .
C2 N3 1.334(4) .
C2 H2 0.9300 .
C3 C8 1.383(4) .
C3 C4 1.386(4) .
C3 N3 1.433(4) .
C4 C5 1.380(4) .
C4 H4 0.9300 .
C5 C6 1.400(4) .
C5 C9 1.522(4) .
C6 C7 1.383(4) .
C6 C17 1.466(4) .
C7 C8 1.385(4) .
C7 H7 0.9300 .
C8 H8 0.9300 .
C9 C12 1.524(4) .
C9 C10 1.527(5) .
C9 C11 1.531(5) .
C10 H10A 0.9600 .
C10 H10B 0.9600 .
C10 H10C 0.9600 .
C11 H11A 0.9600 .
C11 H11B 0.9600 .
C11 H11C 0.9600 .
C12 C13 1.377(4) .
C12 C17 1.399(4) .
C13 C14 1.380(4) .
C13 H13 0.9300 .
C14 C15 1.381(4) .
C14 N4 1.423(3) .
C15 C16 1.384(4) .
C15 H15 0.9300 .
C16 C17 1.389(4) .
C16 H16 0.9300 .
C18 N5 1.315(4) .
C18 N6 1.346(4) .
C18 H18 0.9300 .
C19 N6 1.317(4) .
C19 N4 1.333(4) .
C19 H19 0.9300 .
Cl1 Ni1 2.4225(19) .
N1 Ni1 2.123(2) .
N2 N3 1.362(3) .
N4 N5 1.363(4) .
N6 Ni1 2.101(3) 4_556
Ni1 N6 2.101(3) 4_546
Ni1 N6 2.101(3) 8_456
Ni1 N1 2.123(2) 5_557
Ni1 Cl1 2.4225(19) 5_557

loop_
_geom_torsion_atom_site_label_1
_geom_torsion_atom_site_label_2
_geom_torsion_atom_site_label_3
_geom_torsion_atom_site_label_4
_geom_torsion
_geom_torsion_site_symmetry_4
C8 C3 C4 C5 1.7(5) .
N3 C3 C4 C5 -178.3(3) .
C3 C4 C5 C6 -2.0(4) .
C3 C4 C5 C9 176.0(3) .
C4 C5 C6 C7 0.8(4) .
C9 C5 C6 C7 -177.5(3) .
C4 C5 C6 C17 -178.1(3) .
C9 C5 C6 C17 3.5(3) .
C5 C6 C7 C8 0.8(4) .
C17 C6 C7 C8 179.5(3) .
C4 C3 C8 C7 -0.1(5) .
N3 C3 C8 C7 179.8(3) .
C6 C7 C8 C3 -1.2(5) .
C4 C5 C9 C12 179.0(3) .
C6 C5 C9 C12 -2.8(3) .
C4 C5 C9 C10 -64.4(4) .
C6 C5 C9 C10 113.8(3) .
C4 C5 C9 C11 59.9(4) .
C6 C5 C9 C11 -122.0(3) .
C5 C9 C12 C13 -178.2(3) .
C10 C9 C12 C13 64.6(4) .
C11 C9 C12 C13 -58.2(4) .
C5 C9 C12 C17 1.1(3) .
C10 C9 C12 C17 -116.1(3) .
C11 C9 C12 C17 121.1(3) .
C17 C12 C13 C14 0.2(4) .
C9 C12 C13 C14 179.4(3) .
C12 C13 C14 C15 -0.3(4) .
C12 C13 C14 N4 -179.0(3) .
C13 C14 C15 C16 0.3(5) .
N4 C14 C15 C16 179.0(3) .
C14 C15 C16 C17 -0.1(4) .
C15 C16 C17 C12 0.0(4) .
C15 C16 C17 C6 179.6(3) .
C13 C12 C17 C16 0.0(4) .
C9 C12 C17 C16 -179.4(3) .
C13 C12 C17 C6 -179.7(3) .
C9 C12 C17 C6 0.9(3) .
C7 C6 C17 C16 -1.2(5) .
C5 C6 C17 C16 177.6(3) .
C7 C6 C17 C12 178.4(3) .
C5 C6 C17 C12 -2.8(3) .
N3 C2 N1 C1 -0.4(3) .
N3 C2 N1 Ni1 -179.43(19) .
N2 C1 N1 C2 0.4(4) .
N2 C1 N1 Ni1 179.5(2) .
N1 C1 N2 N3 -0.3(4) .
N1 C2 N3 N2 0.2(4) .
N1 C2 N3 C3 177.9(3) .
C1 N2 N3 C2 0.0(3) .
C1 N2 N3 C3 -177.8(3) .
C8 C3 N3 C2 -38.6(5) .
C4 C3 N3 C2 141.4(3) .
C8 C3 N3 N2 138.8(3) .
C4 C3 N3 N2 -41.2(4) .
N6 C19 N4 N5 -2.2(3) .
N6 C19 N4 C14 -177.2(3) .
C13 C14 N4 C19 136.6(3) .
C15 C14 N4 C19 -42.2(4) .
C13 C14 N4 N5 -37.9(4) .
C15 C14 N4 N5 143.3(3) .
N6 C18 N5 N4 -1.1(4) .
C19 N4 N5 C18 1.9(3) .
C14 N4 N5 C18 177.3(3) .
N4 C19 N6 C18 1.4(3) .
N4 C19 N6 Ni1 174.95(18) 4_556
N5 C18 N6 C19 -0.2(4) .
N5 C18 N6 Ni1 -173.7(2) 4_556
C2 N1 Ni1 N6 34.4(3) 4_546
C1 N1 Ni1 N6 -144.4(3) 4_546
C2 N1 Ni1 N6 -145.6(3) 8_456
C1 N1 Ni1 N6 35.6(3) 8_456
C2 N1 Ni1 N1 -145(18) 5_557
C1 N1 Ni1 N1 36(18) 5_557
C2 N1 Ni1 Cl1 -55.3(3) 5_557
C1 N1 Ni1 Cl1 126.0(3) 5_557
C2 N1 Ni1 Cl1 124.7(3) .
C1 N1 Ni1 Cl1 -54.0(3) .
